data_2004800
loop_
_publ_author_name
'De Brauer, C.'
'Kolinsky, C.'
'Jannin, M.'
'Puget, R.'

_publ_section_title
;
 Trimethyloxosulfonium Salts. IX. Study of some Mixed Compounds,
 (CH~3~)~3~SOCdCl~3{-~<i>x</i>}Br~<i>x~</i>
;
_journal_issue 4
_journal_name_full 'Acta Crystallographica Section C'
_journal_page_first 812
_journal_page_last 817
_journal_paper_doi 10.1107/S0108270195011565
_journal_volume 52
_journal_year 1996
_chemical_formula_sum 'C3 H9 Br0.962 Cd Cl2.038 O S'
_chemical_formula_weight 354.7
_space_group_IT_number 62
_symmetry_cell_setting orthorhombic
_symmetry_space_group_name_Hall '-P 2ac 2n'
_symmetry_space_group_name_H-M 'P n m a'
_atom_type_scat_source IntTabIV
_cell_angle_alpha 90
_cell_angle_beta 90
_cell_angle_gamma 90
_cell_formula_units_Z 4
_cell_length_a 6.7650(10)
_cell_length_b 10.304(2)
_cell_length_c 13.544(2)
_cell_measurement_reflns_used 25
_cell_measurement_temperature 293
_cell_measurement_theta_max 15
_cell_measurement_theta_min 5
_cell_volume 944.1(3)
_computing_cell_refinement MolEN
_computing_data_collection 'MolEN. (Fair, 1990)'
_computing_data_reduction MolEN
_computing_molecular_graphics 'ORTEPII, (Johnson, 1976)'
_computing_publication_material 'WORD 5.1 Times 12'
_computing_structure_refinement 'PROMETHEUS, (Zucker, Perenthaler, Kups, Backman & Schulz)'
_computing_structure_solution MolEN
_diffrn_measurement_device 'Enraf-Nonius CAD-4'
_diffrn_measurement_method '\w/2\q scans'
_diffrn_radiation_type MoK\a
_diffrn_radiation_wavelength 0.71073
_diffrn_reflns_av_R_equivalents 0.015
_diffrn_reflns_limit_h_max 9
_diffrn_reflns_limit_h_min -9
_diffrn_reflns_limit_k_max 14
_diffrn_reflns_limit_k_min -14
_diffrn_reflns_limit_l_max 19
_diffrn_reflns_limit_l_min -5
_diffrn_reflns_number 7311
_diffrn_reflns_theta_max 30
_diffrn_standards_decay_% -0.9
_diffrn_standards_interval_time 120
_diffrn_standards_number 4
_exptl_absorpt_coefficient_mu 7.313
_exptl_absorpt_correction_T_max 0.9987
_exptl_absorpt_correction_T_min 0.8573
_exptl_absorpt_correction_type 'empirical, \y scans (MolEN; Fair, 1990)'
_exptl_crystal_colour colourless
_exptl_crystal_density_diffrn 2.495
_exptl_crystal_description prismatic
_exptl_crystal_size_max 0.2
_exptl_crystal_size_mid 0.2
_exptl_crystal_size_min 0.2
_refine_diff_density_max 0.330
_refine_diff_density_min -0.202
_refine_ls_extinction_coef 9.247E-6
_refine_ls_extinction_method 'Stout & Jensen (1968)'
_refine_ls_goodness_of_fit_obs 0.88
_refine_ls_hydrogen_treatment refU
_refine_ls_number_parameters 71
_refine_ls_number_reflns 899
_refine_ls_R_factor_obs 0.0107
_refine_ls_shift/esd_max 0.003
_refine_ls_structure_factor_coef F
_refine_ls_weighting_details 'w = 1/[\s^2^(F)]'
_refine_ls_weighting_scheme calc
_refine_ls_wR_factor_obs 0.0120
_reflns_number_observed 899
_reflns_number_total 1444
_reflns_observed_criterion I>3.0\s(I)
_cod_data_source_file pa1189.cif
_cod_data_source_block 4
_cod_depositor_comments
;
The following automatic conversions were performed:

'_refine_ls_weighting_scheme' value ' w = 1/[\s^2^(F)]' was changed
to 'calc'. New tag '_refine_ls_weighting_details' was created. The
value of the new tag was set to 'w = 1/[\s^2^(F)]'.

Automatic conversion script
Id: cif_fix_values 3143 2015-03-26 13:38:13Z robertas 
;
_cod_original_cell_volume 944.1
_cod_database_code 2004800

loop_
_symmetry_equiv_pos_as_xyz
x,y,z
1/2+x,y,1/2-z
x,1/2-y,z
1/2-x,1/2+y,1/2+z
-x,-y,-z
1/2-x,-y,1/2+z
-x,1/2+y,-z
1/2+x,1/2-y,1/2-z

loop_
_atom_site_label
_atom_site_fract_x
_atom_site_fract_y
_atom_site_fract_z
_atom_site_B_iso_or_equiv
Cd .39917(2) .25 .250560(10) 2.106(4)
S .22150(10) .25 .64025(4) 2.140(10)
O .1833(3) .25 .74460(10) 3.04(4)
C(1) .0052(4) .25 .5697(2) 3.11(6)
C(2) .3552(4) .1136(2) .60140(10) 3.04(4)
Cl,Br(1) .64803(8) .25 .39975(3) 2.440(10)
Cl,Br(2) .64944(4) .42628(3) .16582(2) 2.409(5)
H(11) .051(5) .25 .497(2) 2.6(8)
H(12) -.065(3) .174(2) .585(2) 2.6(6)
H(21) .487(3) .116(2) .633(2) 3.4(6)
H(22) .274(3) .043(3) .6170(10) 2.3(6)
H(23) .371(3) .118(2) .5300(10) 2.0(5)

loop_
_geom_angle_atom_site_label_1
_geom_angle_atom_site_label_2
_geom_angle_atom_site_label_3
_geom_angle_site_symmetry_1
_geom_angle_site_symmetry_3
_geom_angle
_geom_angle_publ_flag
X(1) Cd X(1) . 2_455 180.00000 yes
X(1) Cd X(2) . . 85.770(10) yes
X(1) Cd X(2) . 2_455 94.440(10) yes
X(1) Cd X(2) 2_455 . 94.270(10) yes
X(1) Cd X(2) 2_455 2_455 85.520(10) yes
X(2) Cd X(2) . 2_455 96.630(10) yes
X(2) Cd X(2) . 3 83.210(10) yes
X(2) Cd X(2) 2_455 3 179.730(10) yes
X(2) Cd X(2) 2_455 8_455 83.540(10) yes
O S C(1) . . 112.70(10) yes
O S C(2) . . 112.84(6) yes
C(1) S C(2) . . 105.54(9) yes
C(2) S C(2) . 3 106.60(10) yes

loop_
_geom_bond_atom_site_label_1
_geom_bond_atom_site_label_2
_geom_bond_site_symmetry_2
_geom_bond_distance
_geom_bond_publ_flag
Cd X(1) . 2.6300(5) yes
Cd X(1) 2_455 2.6516(5) yes
Cd X(2) . 2.7355(2) yes
Cd X(2) 2_455 2.7269(2) yes
S O . 1.4370(10) yes
S C(1) . 1.748(3) yes
S C(2) . 1.7520(10) yes
